data_4328276
loop_
_publ_author_name
'Zhuo Liu'
'Xiaowei Song'
'Jiyang Li'
'Yi Li'
'Jihong Yu'
'Ruren Xu'

_publ_section_title
;
 |(C4NH12)4|[M4Al12P16O64] (M = Co, Zn): New Heteroatom-Containing
 Aluminophosphate Molecular Sieves with Two Intersecting 8-Ring Channels
;
_journal_name_full 'Inorganic Chemistry'
_journal_page_first 1969
_journal_page_last 1974
_journal_paper_doi 10.1021/ic2022903
_journal_volume 51
_journal_year 2012
_chemical_formula_sum 'C4 H12 Al3 Co N O16 P4'
_chemical_formula_weight 593.90
_chemical_name_systematic
; 
 ? 
;
_space_group_IT_number 14
_symmetry_cell_setting monoclinic
_symmetry_space_group_name_Hall '-P 2ybc'
_symmetry_space_group_name_H-M 'P 1 21/c 1'
_atom_sites_solution_primary direct
_atom_sites_solution_secondary difmap
_audit_creation_method SHELXL-97
_cell_angle_alpha 90.00
_cell_angle_beta 95.0680(10)
_cell_angle_gamma 90.00
_cell_formula_units_Z 4
_cell_length_a 8.9024(7)
_cell_length_b 14.2796(11)
_cell_length_c 15.0637(11)
_cell_measurement_reflns_used 3352
_cell_measurement_temperature 296(2)
_cell_measurement_theta_max 28.36
_cell_measurement_theta_min 2.70
_cell_volume 1907.5(3)
_computing_cell_refinement 'Bruker SAINT'
_computing_data_collection 'Bruker APEX2'
_computing_data_reduction 'Bruker SAINT'
_computing_molecular_graphics 'Bruker SHELXTL'
_computing_publication_material 'Bruker SHELXTL'
_computing_structure_refinement 'SHELXL-97 (Sheldrick, 2008)'
_computing_structure_solution 'SHELXS-97 (Sheldrick, 2008)'
_diffrn_ambient_temperature 296(2)
_diffrn_measured_fraction_theta_full 0.998
_diffrn_measured_fraction_theta_max 0.998
_diffrn_measurement_device_type 'Bruker APEX-II CCD'
_diffrn_measurement_method '\f and \w scans'
_diffrn_radiation_monochromator graphite
_diffrn_radiation_source 'fine-focus sealed tube'
_diffrn_radiation_type MoK\a
_diffrn_radiation_wavelength 0.71073
_diffrn_reflns_av_R_equivalents 0.0281
_diffrn_reflns_av_sigmaI/netI 0.0325
_diffrn_reflns_limit_h_max 6
_diffrn_reflns_limit_h_min -11
_diffrn_reflns_limit_k_max 17
_diffrn_reflns_limit_k_min -19
_diffrn_reflns_limit_l_max 18
_diffrn_reflns_limit_l_min -20
_diffrn_reflns_number 13790
_diffrn_reflns_theta_full 28.37
_diffrn_reflns_theta_max 28.37
_diffrn_reflns_theta_min 1.97
_exptl_absorpt_coefficient_mu 1.453
_exptl_absorpt_correction_T_max 1.0000
_exptl_absorpt_correction_T_min 0.8200
_exptl_absorpt_correction_type multi-scan
_exptl_absorpt_process_details SADABS
_exptl_crystal_colour blue
_exptl_crystal_density_diffrn 2.068
_exptl_crystal_F_000 1188
_exptl_crystal_size_max 0.12
_exptl_crystal_size_mid 0.12
_exptl_crystal_size_min 0.08
_refine_diff_density_max 0.731
_refine_diff_density_min -0.449
_refine_diff_density_rms 0.106
_refine_ls_extinction_method none
_refine_ls_goodness_of_fit_ref 1.107
_refine_ls_matrix_type full
_refine_ls_number_parameters 293
_refine_ls_number_reflns 4772
_refine_ls_number_restraints 1
_refine_ls_restrained_S_all 1.107
_refine_ls_R_factor_all 0.0682
_refine_ls_R_factor_gt 0.0478
_refine_ls_shift/su_max 0.003
_refine_ls_shift/su_mean 0.000
_refine_ls_structure_factor_coef Fsqd
_refine_ls_weighting_details 'calc w=1/[\s^2^(Fo^2^)+(0.0484P)^2^+4.5089P] where P=(Fo^2^+2Fc^2^)/3'
_refine_ls_weighting_scheme calc
_refine_ls_wR_factor_gt 0.1235
_refine_ls_wR_factor_ref 0.1335
_reflns_number_gt 3589
_reflns_number_total 4772
_reflns_threshold_expression >2sigma(I)
_cod_data_source_file ic2022903_si_002_1.cif
_cod_data_source_block CoAlPO-CJ69
_cod_original_sg_symbol_H-M 'P 21/c'
_cod_database_code 4328276

loop_
_symmetry_equiv_pos_as_xyz
'x, y, z'
'-x, y+1/2, -z+1/2'
'-x, -y, -z'
'x, -y-1/2, z-1/2'

loop_
_atom_site_label
_atom_site_type_symbol
_atom_site_fract_x
_atom_site_fract_y
_atom_site_fract_z
_atom_site_U_iso_or_equiv
_atom_site_adp_type
_atom_site_occupancy
_atom_site_symmetry_multiplicity
_atom_site_calc_flag
_atom_site_refinement_flags
Co1 Co 0.82257(8) 0.05886(5) 0.24323(4) 0.0217(2) Uani 0.494(3) 1 d P
Al1 Al 0.82257(8) 0.05886(5) 0.24323(4) 0.0217(2) Uani 0.506(3) 1 d P
Co2 Co 0.61917(10) -0.06020(6) -0.09068(5) 0.0204(3) Uani 0.211(3) 1 d P
Al2 Al 0.61917(10) -0.06020(6) -0.09068(5) 0.0204(3) Uani 0.789(3) 1 d P
Co3 Co 0.63958(11) 0.07044(6) -0.38532(6) 0.0214(3) Uani 0.151(4) 1 d P
Al3 Al 0.63958(11) 0.07044(6) -0.38532(6) 0.0214(3) Uani 0.849(4) 1 d P
Co4 Co 0.42598(11) 0.21385(6) -0.66416(6) 0.0238(3) Uani 0.142(3) 1 d P
Al4 Al 0.42598(11) 0.21385(6) -0.66416(6) 0.0238(3) Uani 0.858(3) 1 d P
P4 P 0.60091(11) 0.28166(6) -0.33783(6) 0.0195(2) Uani 1 1 d .
P3 P 0.64094(11) 0.05539(6) -0.58707(6) 0.0213(2) Uani 1 1 d .
P2 P 0.64951(11) -0.08051(6) 0.11125(6) 0.0213(2) Uani 1 1 d .
P1 P 0.81206(10) -0.06628(6) -0.25415(6) 0.0205(2) Uani 1 1 d .
O16 O 0.7006(4) -0.0547(2) 0.02001(19) 0.0367(7) Uani 1 1 d .
O15 O 0.6997(3) 0.0387(2) -0.49041(17) 0.0334(7) Uani 1 1 d .
O14 O 0.5031(3) 0.0372(2) -0.1216(2) 0.0401(7) Uani 1 1 d .
O13 O 0.7694(4) -0.0638(2) -0.15948(19) 0.0418(8) Uani 1 1 d .
O12 O 0.7657(4) -0.0477(2) 0.1836(2) 0.0439(8) Uani 1 1 d .
O11 O 0.7648(4) 0.0246(2) -0.30116(19) 0.0397(7) Uani 1 1 d .
O10 O 0.7753(3) 0.0648(2) 0.3593(2) 0.0400(7) Uani 1 1 d .
O9 O 0.5464(4) 0.1449(2) -0.5912(2) 0.0407(7) Uani 1 1 d .
O8 O 0.6358(4) -0.18648(19) 0.1149(2) 0.0456(8) Uani 1 1 d .
O7 O 0.5449(3) -0.0265(2) -0.6227(2) 0.0405(7) Uani 1 1 d .
O6 O 0.6451(4) 0.19226(18) -0.3825(2) 0.0409(8) Uani 1 1 d .
O5 O 0.5304(4) 0.2557(2) -0.2534(2) 0.0462(8) Uani 1 1 d .
O4 O 0.7420(4) 0.1617(2) 0.1822(2) 0.0464(8) Uani 1 1 d .
O3 O 0.5107(4) -0.1652(2) -0.1004(2) 0.0417(8) Uani 1 1 d .
O2 O 1.0216(4) 0.0798(3) 0.2520(3) 0.0589(10) Uani 1 1 d .
O1 O 0.2664(4) 0.1477(2) -0.6971(2) 0.0440(8) Uani 1 1 d .
N1 N 0.989(2) 0.1920(12) 0.0476(15) 0.144(7) Uani 0.50 1 d P
N1' N 1.013(2) 0.3026(12) -0.0488(13) 0.150(8) Uani 0.50 1 d P
C1 C 0.8732(18) 0.1777(8) -0.1126(11) 0.186(7) Uani 1 1 d .
C2 C 0.914(3) 0.1423(19) -0.0334(14) 0.134(8) Uani 0.50 1 d P
C2' C 0.943(3) 0.2159(12) -0.0447(16) 0.108(7) Uani 0.50 1 d P
C3 C 1.046(4) 0.2800(13) 0.0361(13) 0.194(16) Uani 0.50 1 d P
C3' C 1.087(4) 0.3442(19) 0.0376(16) 0.220(19) Uani 0.50 1 d P
C4 C 1.1054(17) 0.3200(8) 0.1186(10) 0.168(6) Uani 1 1 d .

loop_
_atom_site_aniso_label
_atom_site_aniso_U_11
_atom_site_aniso_U_22
_atom_site_aniso_U_33
_atom_site_aniso_U_23
_atom_site_aniso_U_13
_atom_site_aniso_U_12
Co1 0.0202(4) 0.0255(4) 0.0193(4) -0.0005(3) 0.0011(3) 0.0007(3)
Al1 0.0202(4) 0.0255(4) 0.0193(4) -0.0005(3) 0.0011(3) 0.0007(3)
Co2 0.0260(5) 0.0204(4) 0.0152(4) 0.0007(3) 0.0035(3) 0.0010(3)
Al2 0.0260(5) 0.0204(4) 0.0152(4) 0.0007(3) 0.0035(3) 0.0010(3)
Co3 0.0325(6) 0.0142(4) 0.0171(5) -0.0015(3) -0.0003(4) 0.0004(3)
Al3 0.0325(6) 0.0142(4) 0.0171(5) -0.0015(3) -0.0003(4) 0.0004(3)
Co4 0.0321(6) 0.0168(5) 0.0225(6) -0.0021(3) 0.0018(4) 0.0010(4)
Al4 0.0321(6) 0.0168(5) 0.0225(6) -0.0021(3) 0.0018(4) 0.0010(4)
P4 0.0260(5) 0.0142(4) 0.0181(4) -0.0029(3) 0.0015(4) 0.0012(3)
P3 0.0266(5) 0.0218(4) 0.0156(4) 0.0011(3) 0.0022(4) 0.0004(4)
P2 0.0310(5) 0.0158(4) 0.0167(4) 0.0024(3) -0.0002(4) 0.0027(3)
P1 0.0207(4) 0.0220(4) 0.0190(4) 0.0001(3) 0.0031(3) -0.0009(3)
O16 0.0487(18) 0.0379(16) 0.0244(14) 0.0031(12) 0.0080(13) -0.0088(14)
O15 0.0450(17) 0.0361(15) 0.0179(13) -0.0010(11) -0.0038(12) 0.0108(13)
O14 0.0362(17) 0.0362(16) 0.0485(19) 0.0106(14) 0.0074(14) 0.0105(13)
O13 0.053(2) 0.0516(19) 0.0227(15) 0.0029(13) 0.0135(14) 0.0002(15)
O12 0.049(2) 0.0493(19) 0.0299(16) -0.0023(14) -0.0143(14) 0.0022(15)
O11 0.061(2) 0.0261(14) 0.0300(16) 0.0082(12) -0.0062(14) 0.0011(14)
O10 0.0332(16) 0.0539(19) 0.0341(16) 0.0083(14) 0.0087(13) -0.0028(14)
O9 0.0526(19) 0.0351(16) 0.0324(16) 0.0002(13) -0.0071(14) 0.0164(14)
O8 0.078(2) 0.0195(14) 0.0413(18) 0.0044(12) 0.0167(17) 0.0044(14)
O7 0.0373(17) 0.0417(17) 0.0431(18) -0.0167(14) 0.0062(14) -0.0094(14)
O6 0.066(2) 0.0205(13) 0.0361(17) -0.0104(12) 0.0030(15) 0.0101(13)
O5 0.060(2) 0.0497(19) 0.0322(17) 0.0042(14) 0.0198(15) 0.0029(16)
O4 0.0358(17) 0.0377(17) 0.066(2) 0.0107(15) 0.0046(16) 0.0101(14)
O3 0.051(2) 0.0337(16) 0.0380(18) -0.0050(13) -0.0089(15) -0.0150(14)
O2 0.0241(16) 0.074(3) 0.080(3) 0.002(2) 0.0102(18) 0.0080(16)
O1 0.055(2) 0.0299(15) 0.0455(19) -0.0121(13) -0.0070(16) -0.0092(14)
N1 0.148(16) 0.101(12) 0.168(18) -0.002(12) -0.065(14) -0.034(11)
N1' 0.187(18) 0.107(12) 0.140(15) 0.040(11) -0.082(14) -0.069(12)
C1 0.232(15) 0.090(7) 0.207(14) -0.032(9) -0.141(12) 0.019(8)
C2 0.17(2) 0.16(2) 0.082(14) -0.001(14) 0.027(14) -0.057(18)
C2' 0.142(18) 0.055(9) 0.126(18) -0.008(10) 0.006(14) -0.011(10)
C3 0.45(5) 0.070(11) 0.071(13) -0.018(10) 0.08(2) -0.09(2)
C3' 0.37(4) 0.15(2) 0.116(18) 0.074(16) -0.11(2) -0.18(3)
C4 0.231(15) 0.105(8) 0.155(11) -0.001(8) -0.061(11) -0.052(9)

loop_
_atom_type_symbol
_atom_type_description
_atom_type_scat_dispersion_real
_atom_type_scat_dispersion_imag
_atom_type_scat_source
C C 0.0033 0.0016 'International Tables Vol C Tables 4.2.6.8 and 6.1.1.4'
H H 0.0000 0.0000 'International Tables Vol C Tables 4.2.6.8 and 6.1.1.4'
N N 0.0061 0.0033 'International Tables Vol C Tables 4.2.6.8 and 6.1.1.4'
O O 0.0106 0.0060 'International Tables Vol C Tables 4.2.6.8 and 6.1.1.4'
Al Al 0.0645 0.0514 'International Tables Vol C Tables 4.2.6.8 and 6.1.1.4'
P P 0.1023 0.0942 'International Tables Vol C Tables 4.2.6.8 and 6.1.1.4'
Co Co 0.3494 0.9721 'International Tables Vol C Tables 4.2.6.8 and 6.1.1.4'

loop_
_geom_angle_atom_site_label_1
_geom_angle_atom_site_label_2
_geom_angle_atom_site_label_3
_geom_angle
_geom_angle_site_symmetry_1
_geom_angle_site_symmetry_3
O2 Co1 O12 114.06(17) . .
O2 Co1 O10 103.33(16) . .
O12 Co1 O10 115.61(15) . .
O2 Co1 O4 104.02(17) . .
O12 Co1 O4 109.98(15) . .
O10 Co1 O4 109.04(15) . .
O16 Co2 O13 106.72(15) . .
O16 Co2 O14 113.37(15) . .
O13 Co2 O14 108.85(15) . .
O16 Co2 O3 106.87(14) . .
O13 Co2 O3 111.16(16) . .
O14 Co2 O3 109.85(16) . .
O11 Co3 O6 110.10(15) . .
O11 Co3 O7 110.79(16) . 3_654
O6 Co3 O7 112.13(16) . 3_654
O11 Co3 O15 109.26(15) . .
O6 Co3 O15 105.45(15) . .
O7 Co3 O15 108.93(15) 3_654 .
O8 Co4 O1 106.74(17) 2_654 .
O8 Co4 O5 109.67(16) 2_654 4_565
O1 Co4 O5 112.99(17) . 4_565
O8 Co4 O9 113.15(16) 2_654 .
O1 Co4 O9 108.08(16) . .
O5 Co4 O9 106.31(17) 4_565 .
O4 P4 O3 110.3(2) 4_565 2_654
O4 P4 O6 107.33(19) 4_565 .
O3 P4 O6 109.54(18) 2_654 .
O4 P4 O5 111.4(2) 4_565 .
O3 P4 O5 110.1(2) 2_654 .
O6 P4 O5 108.13(19) . .
O10 P3 O7 109.16(18) 1_554 .
O10 P3 O15 107.77(18) 1_554 .
O7 P3 O15 110.65(18) . .
O10 P3 O9 111.31(19) 1_554 .
O7 P3 O9 109.81(19) . .
O15 P3 O9 108.13(16) . .
O12 P2 O14 111.25(19) . 3_655
O12 P2 O8 109.6(2) . .
O14 P2 O8 109.12(19) 3_655 .
O12 P2 O16 109.57(18) . .
O14 P2 O16 109.58(18) 3_655 .
O8 P2 O16 107.66(17) . .
O2 P1 O13 108.4(2) 3_755 .
O2 P1 O1 109.0(2) 3_755 3_654
O13 P1 O1 109.48(19) . 3_654
O2 P1 O11 110.8(2) 3_755 .
O13 P1 O11 109.74(18) . .
O1 P1 O11 109.45(18) 3_654 .
P2 O16 Co2 135.2(2) . .
P3 O15 Co3 135.14(19) . .
P2 O14 Co2 143.4(2) 3_655 .
P1 O13 Co2 145.5(2) . .
P2 O12 Co1 139.5(2) . .
P1 O11 Co3 142.6(2) . .
P3 O10 Co1 140.0(2) 1_556 .
P3 O9 Co4 142.5(2) . .
P2 O8 Al4 150.5(2) . 2_644
P2 O8 Co4 150.5(2) . 2_644
Al4 O8 Co4 0.00(6) 2_644 2_644
P3 O7 Al3 138.2(2) . 3_654
P3 O7 Co3 138.2(2) . 3_654
Al3 O7 Co3 0.00(6) 3_654 3_654
P4 O6 Co3 147.9(2) . .
P4 O5 Al4 150.4(2) . 4_566
P4 O5 Co4 150.4(2) . 4_566
Al4 O5 Co4 0.00(8) 4_566 4_566
P4 O4 Co1 144.1(2) 4_566 .
P4 O3 Co2 143.0(2) 2_644 .
P1 O2 Co1 162.6(3) 3_755 .
P1 O1 Co4 152.2(2) 3_654 .
C3 N1 C2' 75.0(18) . .
C3 N1 C2 118(2) . .
C2' N1 C2 43.4(11) . .
C3 N1' C2' 78.5(18) . .
C3 N1' C3' 39.7(11) . .
C2' N1' C3' 118.0(18) . .
C2' C1 C2 50.1(13) . .
C2' C2 C1 62.7(19) . .
C2' C2 N1 66(2) . .
C1 C2 N1 128(2) . .
C2 C2' C1 67.2(17) . .
C2 C2' N1' 166(3) . .
C1 C2' N1' 122(2) . .
C2 C2' N1 71(2) . .
C1 C2' N1 138.1(19) . .
N1' C2' N1 99.3(17) . .
C2 C2' C3 121(3) . .
C1 C2' C3 171(2) . .
N1' C2' C3 49.1(11) . .
N1 C2' C3 50.3(12) . .
C3' C3 N1' 81(2) . .
C3' C3 N1 171(3) . .
N1' C3 N1 107(2) . .
C3' C3 C4 59.9(18) . .
N1' C3 C4 140.8(18) . .
N1 C3 C4 111.7(18) . .
C3' C3 C2' 133(3) . .
N1' C3 C2' 52.4(14) . .
N1 C3 C2' 54.7(13) . .
C4 C3 C2' 164(2) . .
C3 C3' C4 78(2) . .
C3 C3' N1' 59.1(19) . .
C4 C3' N1' 136.6(18) . .
C3' C4 C3 42.5(11) . .

loop_
_geom_bond_atom_site_label_1
_geom_bond_atom_site_label_2
_geom_bond_distance
_geom_bond_site_symmetry_2
Co1 O2 1.790(3) .
Co1 O12 1.816(3) .
Co1 O10 1.835(3) .
Co1 O4 1.844(3) .
Co2 O16 1.760(3) .
Co2 O13 1.763(3) .
Co2 O14 1.770(3) .
Co2 O3 1.782(3) .
Co3 O11 1.740(3) .
Co3 O6 1.741(3) .
Co3 O7 1.772(3) 3_654
Co3 O15 1.774(3) .
Co4 O8 1.718(3) 2_654
Co4 O1 1.741(3) .
Co4 O5 1.755(3) 4_565
Co4 O9 1.766(3) .
P4 O4 1.502(3) 4_565
P4 O3 1.505(3) 2_654
P4 O6 1.512(3) .
P4 O5 1.514(3) .
P3 O10 1.508(3) 1_554
P3 O7 1.518(3) .
P3 O15 1.522(3) .
P3 O9 1.529(3) .
P2 O12 1.509(3) .
P2 O14 1.514(3) 3_655
P2 O8 1.520(3) .
P2 O16 1.530(3) .
P1 O2 1.491(3) 3_755
P1 O13 1.508(3) .
P1 O1 1.513(3) 3_654
P1 O11 1.519(3) .
O14 P2 1.514(3) 3_655
O10 P3 1.508(3) 1_556
O8 Al4 1.718(3) 2_644
O8 Co4 1.718(3) 2_644
O7 Al3 1.772(3) 3_654
O7 Co3 1.772(3) 3_654
O5 Al4 1.755(3) 4_566
O5 Co4 1.755(3) 4_566
O4 P4 1.502(3) 4_566
O3 P4 1.505(3) 2_644
O2 P1 1.491(3) 3_755
O1 P1 1.513(3) 3_654
N1 C3 1.37(2) .
N1 C2' 1.45(3) .
N1 C2 1.51(3) .
N1' C3 1.33(2) .
N1' C2' 1.39(2) .
N1' C3' 1.53(3) .
C1 C2' 1.27(2) .
C1 C2 1.32(2) .
C2 C2' 1.10(3) .
C2' C3 1.72(4) .
C3 C3' 0.99(2) .
C3 C4 1.43(3) .
C3' C4 1.26(2) .
